data_7048909
loop_
_publ_author_name
'Vasko, Petra'
'Fuentes, M \'Angeles'
'Hicks, Jamie'
'Aldridge, Simon'

_publ_section_title
;
 Reversible O-H bond activation by an intramolecular frustrated Lewis
 pair.
;
_journal_issue 9
_journal_name_full 'Dalton transactions (Cambridge, England : 2003)'
_journal_page_first 2896
_journal_page_last 2899
_journal_paper_doi 10.1039/c9dt00228f
_journal_volume 48
_journal_year 2019
_chemical_formula_moiety '2(C39 H24 B F10 O2 P), C H2 Cl2'
_chemical_formula_sum 'C79 H50 B2 Cl2 F20 O4 P2'
_chemical_formula_weight 1597.65
_chemical_melting_point ?
_space_group_crystal_system triclinic
_space_group_IT_number 2
_space_group_name_Hall '-P 1'
_space_group_name_H-M_alt 'P -1'
_symmetry_space_group_name_Hall '-P 1'
_symmetry_space_group_name_H-M 'P -1'
_atom_sites_solution_hydrogens mixed
_atom_sites_solution_primary dual
_audit_creation_method SHELXL-2018/3
_audit_update_record
;
2018-10-11 deposited with the CCDC.
2019-02-07 downloaded from the CCDC.
;
_cell_angle_alpha 65.599(3)
_cell_angle_beta 83.197(2)
_cell_angle_gamma 87.446(2)
_cell_formula_units_Z 1
_cell_length_a 9.0947(3)
_cell_length_b 13.8820(3)
_cell_length_c 15.1063(5)
_cell_measurement_reflns_used 12943
_cell_measurement_temperature 150(2)
_cell_measurement_theta_max 76.0030
_cell_measurement_theta_min 4.8670
_cell_volume 1724.60(10)
_computing_cell_refinement 'CrysAlisPro 1.171.38.43 (Rigaku OD, 2015)'
_computing_data_collection 'CrysAlisPro 1.171.38.43 (Rigaku OD, 2015)'
_computing_data_reduction 'CrysAlisPro 1.171.38.43 (Rigaku OD, 2015)'
_computing_molecular_graphics 'SHELXLE (HUbschle, 2017)'
_computing_publication_material 'CIFTAB-2014/2 (Sheldrick, 2014)'
_computing_structure_refinement 'SHELXL-2018/3 (Sheldrick, 2018)'
_computing_structure_solution 'SHELXT (Sheldrick, 2015)'
_diffrn_ambient_temperature 150(2)
_diffrn_detector_area_resol_mean 10.5035
_diffrn_measured_fraction_theta_full 1.000
_diffrn_measured_fraction_theta_max 0.983
_diffrn_measurement_device_type 'SuperNova, Dual, Cu at zero, Atlas'
_diffrn_measurement_method '\w scans'
_diffrn_radiation_type CuK\a
_diffrn_radiation_wavelength 1.54184
_diffrn_reflns_av_R_equivalents 0.0183
_diffrn_reflns_av_unetI/netI 0.0155
_diffrn_reflns_Laue_measured_fraction_full 1.000
_diffrn_reflns_Laue_measured_fraction_max 0.983
_diffrn_reflns_limit_h_max 11
_diffrn_reflns_limit_h_min -11
_diffrn_reflns_limit_k_max 17
_diffrn_reflns_limit_k_min -14
_diffrn_reflns_limit_l_max 18
_diffrn_reflns_limit_l_min -15
_diffrn_reflns_number 23570
_diffrn_reflns_point_group_measured_fraction_full 1.000
_diffrn_reflns_point_group_measured_fraction_max 0.983
_diffrn_reflns_theta_full 67.684
_diffrn_reflns_theta_max 76.162
_diffrn_reflns_theta_min 3.496
_diffrn_source 'micro-focus sealed X-ray tube'
_exptl_absorpt_coefficient_mu 2.240
_exptl_absorpt_correction_T_max 1.00000
_exptl_absorpt_correction_T_min 0.82937
_exptl_absorpt_correction_type multi-scan
_exptl_absorpt_process_details
;
CrysAlisPro 1.171.38.43 (Rigaku Oxford Diffraction, 2015)
Empirical absorption correction using spherical harmonics,
 implemented in SCALE3 ABSPACK scaling algorithm.
;
_exptl_crystal_colour colourless
_exptl_crystal_density_diffrn 1.538
_exptl_crystal_density_meas ?
_exptl_crystal_description prism
_exptl_crystal_F_000 810
_exptl_crystal_size_max 0.22
_exptl_crystal_size_mid 0.18
_exptl_crystal_size_min 0.14
_refine_diff_density_max 0.708
_refine_diff_density_min -0.542
_refine_diff_density_rms 0.050
_refine_ls_extinction_method none
_refine_ls_goodness_of_fit_ref 1.033
_refine_ls_hydrogen_treatment mixed
_refine_ls_matrix_type full
_refine_ls_number_parameters 513
_refine_ls_number_reflns 7112
_refine_ls_number_restraints 21
_refine_ls_restrained_S_all 1.045
_refine_ls_R_factor_all 0.0423
_refine_ls_R_factor_gt 0.0401
_refine_ls_shift/su_max 0.001
_refine_ls_shift/su_mean 0.000
_refine_ls_structure_factor_coef Fsqd
_refine_ls_weighting_details 'w=1/[\s^2^(Fo^2^)+(0.0573P)^2^+0.9712P] where P=(Fo^2^+2Fc^2^)/3'
_refine_ls_weighting_scheme calc
_refine_ls_wR_factor_gt 0.1076
_refine_ls_wR_factor_ref 0.1096
_reflns_Friedel_coverage 0.000
_reflns_number_gt 6675
_reflns_number_total 7112
_reflns_threshold_expression 'I > 2\s(I)'
_cod_data_source_file c9dt00228f2.cif
_cod_data_source_block 004pvmaf17
_cod_depositor_comments
;
The following automatic conversions were performed:

'_chemical_melting_point' value 'not measured' was changed to '?' -
the value is undefined or not given.

'_exptl_crystal_density_meas' value 'not measured' was changed to '?'
- the value is perceived as not measured.

Automatic conversion script
Id: cif_fix_values 4973 2017-02-22 13:04:09Z antanas 

 Adding full bibliography for 7048909--7048913.cif.
;
_cod_database_code 7048909
_shelx_shelxl_version_number 2018/3
_shelx_space_group_comment
;
The symmetry employed for this shelxl refinement is uniquely defined
by the following loop, which should always be used as a source of
symmetry information in preference to the above space-group names.
They are only intended as comments.
;

loop_
_space_group_symop_operation_xyz
'x, y, z'
'-x, -y, -z'

loop_
_atom_site_label
_atom_site_type_symbol
_atom_site_fract_x
_atom_site_fract_y
_atom_site_fract_z
_atom_site_U_iso_or_equiv
_atom_site_adp_type
_atom_site_occupancy
_atom_site_site_symmetry_order
_atom_site_calc_flag
_atom_site_refinement_flags_posn
_atom_site_refinement_flags_adp
_atom_site_refinement_flags_occupancy
_atom_site_disorder_assembly
_atom_site_disorder_group
P1 P 0.59958(4) 0.22374(3) 0.52868(3) 0.02327(10) Uani 1 1 d . . . . .
F1 F 0.36352(13) 0.40203(10) 0.87419(9) 0.0455(3) Uani 1 1 d . . . . .
F2 F 0.39517(15) 0.55427(10) 0.93438(9) 0.0519(3) Uani 1 1 d . . . . .
F3 F 0.63837(18) 0.68172(10) 0.86757(11) 0.0611(4) Uani 1 1 d . . . . .
F4 F 0.84540(15) 0.65776(9) 0.73331(11) 0.0573(3) Uani 1 1 d . . . . .
F5 F 0.81903(11) 0.50529(8) 0.67319(8) 0.0391(2) Uani 1 1 d . . . . .
F6 F 0.35805(10) 0.15909(7) 0.84561(7) 0.0327(2) Uani 1 1 d . . . . .
F7 F 0.08380(11) 0.15460(9) 0.80790(8) 0.0411(3) Uani 1 1 d . . . . .
F8 F -0.03257(11) 0.32268(9) 0.66503(9) 0.0434(3) Uani 1 1 d . . . . .
F9 F 0.13552(12) 0.49998(9) 0.56047(9) 0.0440(3) Uani 1 1 d . . . . .
F10 F 0.41416(11) 0.50723(7) 0.59684(8) 0.0351(2) Uani 1 1 d . . . . .
O1 O 0.62146(11) 0.14372(8) 0.73241(8) 0.0234(2) Uani 1 1 d . . . . .
O2 O 0.66126(12) 0.37547(8) 0.63548(8) 0.0248(2) Uani 1 1 d D . . . .
C1 C 0.68552(16) 0.09804(11) 0.59964(11) 0.0233(3) Uani 1 1 d . . . . .
C2 C 0.75319(18) 0.02921(12) 0.56126(12) 0.0274(3) Uani 1 1 d . . . . .
H2 H 0.751387 0.044237 0.494075 0.033 Uiso 1 1 calc R U . . .
C3 C 0.82311(19) -0.06118(13) 0.62128(13) 0.0310(3) Uani 1 1 d . . . . .
H3 H 0.870609 -0.107219 0.594696 0.037 Uiso 1 1 calc R U . . .
C4 C 0.82407(18) -0.08475(12) 0.71995(12) 0.0284(3) Uani 1 1 d . . . . .
H4 H 0.872247 -0.147009 0.760045 0.034 Uiso 1 1 calc R U . . .
C5 C 0.75568(16) -0.01880(11) 0.76135(11) 0.0237(3) Uani 1 1 d . . . . .
C6 C 0.69004(16) 0.07259(11) 0.69885(11) 0.0220(3) Uani 1 1 d . . . . .
C7 C 0.73889(17) -0.04373(12) 0.86999(11) 0.0260(3) Uani 1 1 d . . . . .
C8 C 0.73965(16) 0.06074(12) 0.88076(11) 0.0232(3) Uani 1 1 d . . . . .
C9 C 0.79207(17) 0.07127(13) 0.95906(11) 0.0275(3) Uani 1 1 d . . . . .
H9 H 0.839495 0.013330 1.005732 0.033 Uiso 1 1 calc R U . . .
C10 C 0.77548(19) 0.16575(13) 0.96932(12) 0.0308(3) Uani 1 1 d . . . . .
H10 H 0.812688 0.172683 1.022579 0.037 Uiso 1 1 calc R U . . .
C11 C 0.70481(17) 0.25049(13) 0.90228(12) 0.0277(3) Uani 1 1 d . . . . .
H11 H 0.692742 0.314064 0.911692 0.033 Uiso 1 1 calc R U . . .
C12 C 0.65087(16) 0.24561(12) 0.82157(11) 0.0229(3) Uani 1 1 d . . . . .
C13 C 0.67369(15) 0.14921(12) 0.81349(11) 0.0217(3) Uani 1 1 d . . . . .
C14 C 0.8589(2) -0.11913(14) 0.92255(14) 0.0387(4) Uani 1 1 d . . . . .
H14A H 0.852542 -0.185716 0.915254 0.058 Uiso 1 1 calc R U . . .
H14B H 0.844657 -0.133195 0.992141 0.058 Uiso 1 1 calc R U . . .
H14C H 0.956549 -0.086845 0.893977 0.058 Uiso 1 1 calc R U . . .
C15 C 0.5848(2) -0.09492(13) 0.91447(13) 0.0334(4) Uani 1 1 d . . . . .
H15A H 0.508052 -0.047408 0.879395 0.050 Uiso 1 1 calc R U . . .
H15B H 0.568755 -0.107436 0.983673 0.050 Uiso 1 1 calc R U . . .
H15C H 0.579854 -0.162347 0.908521 0.050 Uiso 1 1 calc R U . . .
C16 C 0.64568(18) 0.23501(12) 0.40401(12) 0.0273(3) Uani 1 1 d . . . . .
C17 C 0.7717(2) 0.29237(17) 0.34975(14) 0.0418(4) Uani 1 1 d . . . . .
H17 H 0.827054 0.328455 0.376321 0.050 Uiso 1 1 calc R U . . .
C18 C 0.8167(3) 0.2971(2) 0.25698(16) 0.0585(6) Uani 1 1 d . . . . .
H18 H 0.902934 0.336206 0.220529 0.070 Uiso 1 1 calc R U . . .
C19 C 0.7374(3) 0.24548(19) 0.21740(15) 0.0503(5) Uani 1 1 d . . . . .
H19 H 0.769661 0.248071 0.154293 0.060 Uiso 1 1 calc R U . . .
C20 C 0.6106(2) 0.18987(15) 0.26975(14) 0.0420(4) Uani 1 1 d . . . . .
H20 H 0.554543 0.155310 0.242070 0.050 Uiso 1 1 calc R U . . .
C21 C 0.5650(2) 0.18444(13) 0.36261(13) 0.0338(4) Uani 1 1 d . . . . .
H21 H 0.477907 0.145873 0.398309 0.041 Uiso 1 1 calc R U . . .
C22 C 0.40210(17) 0.19203(12) 0.55164(11) 0.0259(3) Uani 1 1 d . . . . .
C23 C 0.30646(19) 0.27102(14) 0.49942(13) 0.0325(3) Uani 1 1 d . . . . .
H23 H 0.344711 0.338482 0.455059 0.039 Uiso 1 1 calc R U . . .
C24 C 0.1551(2) 0.25117(16) 0.51219(14) 0.0382(4) Uani 1 1 d . . . . .
H24 H 0.090530 0.304590 0.475359 0.046 Uiso 1 1 calc R U . . .
C25 C 0.09841(19) 0.15393(16) 0.57832(15) 0.0394(4) Uani 1 1 d . . . . .
H25 H -0.005057 0.140740 0.587022 0.047 Uiso 1 1 calc R U . . .
C26 C 0.1921(2) 0.07597(15) 0.63172(15) 0.0384(4) Uani 1 1 d . . . . .
H26 H 0.152844 0.009458 0.677602 0.046 Uiso 1 1 calc R U . . .
C27 C 0.34380(19) 0.09459(13) 0.61852(13) 0.0322(3) Uani 1 1 d . . . . .
H27 H 0.407871 0.040647 0.655239 0.039 Uiso 1 1 calc R U . . .
C28 C 0.58587(18) 0.44860(12) 0.76724(12) 0.0266(3) Uani 1 1 d . . . . .
C29 C 0.48292(19) 0.46599(14) 0.83403(13) 0.0324(3) Uani 1 1 d . . . . .
C30 C 0.4977(2) 0.54399(15) 0.86734(14) 0.0392(4) Uani 1 1 d . . . . .
C31 C 0.6198(2) 0.60824(14) 0.83357(15) 0.0420(5) Uani 1 1 d . . . . .
C32 C 0.7248(2) 0.59551(14) 0.76683(15) 0.0393(4) Uani 1 1 d . . . . .
C33 C 0.70631(19) 0.51621(12) 0.73592(13) 0.0304(3) Uani 1 1 d . . . . .
C34 C 0.40315(16) 0.33287(12) 0.72208(11) 0.0240(3) Uani 1 1 d . . . . .
C35 C 0.31083(17) 0.24587(12) 0.77350(11) 0.0258(3) Uani 1 1 d . . . . .
C36 C 0.16565(18) 0.24157(13) 0.75615(13) 0.0303(3) Uani 1 1 d . . . . .
C37 C 0.10667(17) 0.32739(14) 0.68463(13) 0.0325(4) Uani 1 1 d . . . . .
C38 C 0.19240(18) 0.41633(13) 0.63149(13) 0.0317(3) Uani 1 1 d . . . . .
C39 C 0.33666(17) 0.41740(12) 0.65107(12) 0.0272(3) Uani 1 1 d . . . . .
B1 B 0.57208(18) 0.34547(13) 0.74226(12) 0.0217(3) Uani 1 1 d . . . . .
Cl1 Cl 0.9640(3) 0.41153(19) 0.9346(2) 0.1169(8) Uani 0.5 1 d D U P A -1
Cl2 Cl 1.0024(4) 0.56142(19) 1.0190(3) 0.1338(12) Uani 0.5 1 d D U P A -1
C40 C 1.0781(9) 0.4659(7) 0.9873(8) 0.099(2) Uani 0.5 1 d D U P A -1
H40A H 1.110872 0.408131 1.046421 0.119 Uiso 0.5 1 calc R U P A -1
H40B H 1.167494 0.495270 0.940613 0.119 Uiso 0.5 1 calc R U P A -1
H2A H 0.648(5) 0.335(3) 0.608(3) 0.119 Uiso 1 1 d D U . . .
H2B H 0.751(3) 0.382(3) 0.636(3) 0.119 Uiso 1 1 d D U . . .

loop_
_atom_site_aniso_label
_atom_site_aniso_U_11
_atom_site_aniso_U_22
_atom_site_aniso_U_33
_atom_site_aniso_U_23
_atom_site_aniso_U_13
_atom_site_aniso_U_12
P1 0.02341(19) 0.02309(18) 0.02403(19) -0.00928(14) -0.00680(14) -0.00030(14)
F1 0.0411(6) 0.0583(7) 0.0449(6) -0.0310(6) 0.0047(5) -0.0031(5)
F2 0.0652(8) 0.0613(7) 0.0433(6) -0.0354(6) -0.0158(6) 0.0267(6)
F3 0.0934(10) 0.0424(6) 0.0721(9) -0.0422(6) -0.0382(8) 0.0182(6)
F4 0.0631(8) 0.0380(6) 0.0801(9) -0.0300(6) -0.0163(7) -0.0133(6)
F5 0.0315(5) 0.0346(5) 0.0551(7) -0.0230(5) -0.0005(5) -0.0061(4)
F6 0.0284(5) 0.0299(5) 0.0307(5) -0.0030(4) -0.0043(4) -0.0012(4)
F7 0.0271(5) 0.0442(6) 0.0464(6) -0.0135(5) 0.0026(4) -0.0113(4)
F8 0.0199(5) 0.0547(7) 0.0624(7) -0.0292(6) -0.0133(5) 0.0062(4)
F9 0.0362(6) 0.0407(6) 0.0507(7) -0.0112(5) -0.0218(5) 0.0134(4)
F10 0.0342(5) 0.0236(4) 0.0409(6) -0.0045(4) -0.0121(4) 0.0007(4)
O1 0.0252(5) 0.0238(5) 0.0242(5) -0.0120(4) -0.0088(4) 0.0062(4)
O2 0.0225(5) 0.0262(5) 0.0277(5) -0.0126(4) -0.0048(4) 0.0006(4)
C1 0.0217(7) 0.0231(7) 0.0268(7) -0.0111(6) -0.0055(6) -0.0009(5)
C2 0.0302(8) 0.0277(7) 0.0284(8) -0.0149(6) -0.0058(6) -0.0008(6)
C3 0.0343(8) 0.0278(8) 0.0364(9) -0.0186(7) -0.0058(7) 0.0046(6)
C4 0.0298(8) 0.0230(7) 0.0335(8) -0.0121(6) -0.0079(6) 0.0048(6)
C5 0.0228(7) 0.0219(7) 0.0273(7) -0.0101(6) -0.0057(6) 0.0003(5)
C6 0.0194(6) 0.0220(7) 0.0274(7) -0.0123(6) -0.0049(5) 0.0004(5)
C7 0.0291(8) 0.0217(7) 0.0263(7) -0.0081(6) -0.0083(6) 0.0042(6)
C8 0.0201(7) 0.0236(7) 0.0253(7) -0.0091(6) -0.0047(5) 0.0014(5)
C9 0.0264(7) 0.0296(8) 0.0253(7) -0.0086(6) -0.0094(6) 0.0042(6)
C10 0.0332(8) 0.0348(8) 0.0289(8) -0.0156(7) -0.0128(6) 0.0040(7)
C11 0.0283(8) 0.0278(7) 0.0310(8) -0.0149(6) -0.0087(6) 0.0035(6)
C12 0.0195(7) 0.0246(7) 0.0249(7) -0.0100(6) -0.0043(5) 0.0012(5)
C13 0.0184(6) 0.0258(7) 0.0219(7) -0.0102(6) -0.0051(5) 0.0009(5)
C14 0.0498(11) 0.0328(9) 0.0365(9) -0.0151(7) -0.0201(8) 0.0185(8)
C15 0.0411(9) 0.0270(8) 0.0301(8) -0.0099(6) -0.0013(7) -0.0069(7)
C16 0.0289(8) 0.0260(7) 0.0264(7) -0.0091(6) -0.0081(6) 0.0032(6)
C17 0.0316(9) 0.0569(12) 0.0363(9) -0.0182(9) -0.0021(7) -0.0081(8)
C18 0.0411(11) 0.0883(18) 0.0394(11) -0.0220(11) 0.0068(9) -0.0064(11)
C19 0.0592(13) 0.0616(13) 0.0305(9) -0.0210(9) -0.0054(9) 0.0186(10)
C20 0.0633(13) 0.0348(9) 0.0340(9) -0.0179(8) -0.0198(9) 0.0137(8)
C21 0.0430(9) 0.0289(8) 0.0304(8) -0.0112(7) -0.0113(7) -0.0005(7)
C22 0.0249(7) 0.0284(7) 0.0273(7) -0.0136(6) -0.0058(6) -0.0006(6)
C23 0.0289(8) 0.0354(9) 0.0333(8) -0.0136(7) -0.0077(7) 0.0030(7)
C24 0.0275(8) 0.0492(10) 0.0436(10) -0.0237(8) -0.0110(7) 0.0082(7)
C25 0.0230(8) 0.0556(11) 0.0516(11) -0.0342(9) -0.0023(7) -0.0041(7)
C26 0.0323(9) 0.0384(9) 0.0474(10) -0.0212(8) 0.0014(8) -0.0096(7)
C27 0.0285(8) 0.0305(8) 0.0379(9) -0.0139(7) -0.0045(7) -0.0025(6)
C28 0.0296(8) 0.0231(7) 0.0294(8) -0.0115(6) -0.0122(6) 0.0070(6)
C29 0.0352(9) 0.0334(8) 0.0325(8) -0.0166(7) -0.0101(7) 0.0067(7)
C30 0.0520(11) 0.0406(9) 0.0343(9) -0.0231(8) -0.0188(8) 0.0214(8)
C31 0.0623(12) 0.0282(8) 0.0487(11) -0.0243(8) -0.0299(9) 0.0145(8)
C32 0.0486(11) 0.0256(8) 0.0495(11) -0.0175(8) -0.0207(9) 0.0032(7)
C33 0.0339(8) 0.0234(7) 0.0372(9) -0.0137(7) -0.0129(7) 0.0053(6)
C34 0.0224(7) 0.0252(7) 0.0270(7) -0.0129(6) -0.0060(6) 0.0040(6)
C35 0.0239(7) 0.0272(7) 0.0261(7) -0.0105(6) -0.0042(6) 0.0033(6)
C36 0.0227(7) 0.0342(8) 0.0347(8) -0.0155(7) 0.0004(6) -0.0028(6)
C37 0.0189(7) 0.0423(9) 0.0422(9) -0.0225(8) -0.0084(6) 0.0052(6)
C38 0.0281(8) 0.0319(8) 0.0368(9) -0.0141(7) -0.0135(7) 0.0103(6)
C39 0.0264(7) 0.0243(7) 0.0309(8) -0.0108(6) -0.0064(6) 0.0023(6)
B1 0.0202(7) 0.0212(7) 0.0247(8) -0.0099(6) -0.0051(6) 0.0016(6)
Cl1 0.0969(14) 0.0955(14) 0.167(2) -0.0477(14) -0.0697(15) -0.0021(11)
Cl2 0.144(2) 0.0878(14) 0.153(2) -0.0549(15) 0.073(2) -0.0209(15)
C40 0.073(4) 0.090(4) 0.148(5) -0.063(4) -0.016(4) -0.009(3)

loop_
_atom_type_symbol
_atom_type_description
_atom_type_scat_dispersion_real
_atom_type_scat_dispersion_imag
_atom_type_scat_source
C C 0.0181 0.0091 'International Tables Vol C Tables 4.2.6.8 and 6.1.1.4'
H H 0.0000 0.0000 'International Tables Vol C Tables 4.2.6.8 and 6.1.1.4'
B B 0.0090 0.0039 'International Tables Vol C Tables 4.2.6.8 and 6.1.1.4'
Cl Cl 0.3639 0.7018 'International Tables Vol C Tables 4.2.6.8 and 6.1.1.4'
F F 0.0727 0.0534 'International Tables Vol C Tables 4.2.6.8 and 6.1.1.4'
O O 0.0492 0.0322 'International Tables Vol C Tables 4.2.6.8 and 6.1.1.4'
P P 0.2955 0.4335 'International Tables Vol C Tables 4.2.6.8 and 6.1.1.4'

loop_
_geom_angle_atom_site_label_1
_geom_angle_atom_site_label_2
_geom_angle_atom_site_label_3
_geom_angle
C16 P1 C1 101.88(7)
C16 P1 C22 102.36(7)
C1 P1 C22 103.53(7)
C6 O1 C13 116.91(11)
B1 O2 H2A 116(3)
B1 O2 H2B 112(3)
H2A O2 H2B 108(4)
C6 C1 C2 118.11(14)
C6 C1 P1 116.72(11)
C2 C1 P1 125.07(12)
C3 C2 C1 119.99(15)
C3 C2 H2 120.0
C1 C2 H2 120.0
C2 C3 C4 120.40(15)
C2 C3 H3 119.8
C4 C3 H3 119.8
C3 C4 C5 121.31(14)
C3 C4 H4 119.3
C5 C4 H4 119.3
C6 C5 C4 116.93(14)
C6 C5 C7 118.24(13)
C4 C5 C7 124.68(14)
O1 C6 C5 121.38(13)
O1 C6 C1 115.39(13)
C5 C6 C1 123.22(14)
C5 C7 C8 107.89(12)
C5 C7 C14 111.82(13)
C8 C7 C14 112.29(13)
C5 C7 C15 108.00(12)
C8 C7 C15 107.10(13)
C14 C7 C15 109.54(14)
C9 C8 C13 117.28(14)
C9 C8 C7 123.43(13)
C13 C8 C7 119.07(13)
C10 C9 C8 120.25(14)
C10 C9 H9 119.9
C8 C9 H9 119.9
C9 C10 C11 120.39(14)
C9 C10 H10 119.8
C11 C10 H10 119.8
C10 C11 C12 122.31(14)
C10 C11 H11 118.8
C12 C11 H11 118.8
C11 C12 C13 114.91(13)
C11 C12 B1 122.12(13)
C13 C12 B1 122.95(13)
C8 C13 O1 119.74(13)
C8 C13 C12 124.80(13)
O1 C13 C12 115.44(12)
C7 C14 H14A 109.5
C7 C14 H14B 109.5
H14A C14 H14B 109.5
C7 C14 H14C 109.5
H14A C14 H14C 109.5
H14B C14 H14C 109.5
C7 C15 H15A 109.5
C7 C15 H15B 109.5
H15A C15 H15B 109.5
C7 C15 H15C 109.5
H15A C15 H15C 109.5
H15B C15 H15C 109.5
C17 C16 C21 118.68(16)
C17 C16 P1 118.29(13)
C21 C16 P1 122.94(13)
C18 C17 C16 120.28(19)
C18 C17 H17 119.9
C16 C17 H17 119.9
C19 C18 C17 120.5(2)
C19 C18 H18 119.7
C17 C18 H18 119.7
C18 C19 C20 119.77(19)
C18 C19 H19 120.1
C20 C19 H19 120.1
C19 C20 C21 120.11(18)
C19 C20 H20 119.9
C21 C20 H20 119.9
C20 C21 C16 120.60(18)
C20 C21 H21 119.7
C16 C21 H21 119.7
C27 C22 C23 119.24(15)
C27 C22 P1 123.46(12)
C23 C22 P1 117.30(12)
C24 C23 C22 120.09(17)
C24 C23 H23 120.0
C22 C23 H23 120.0
C25 C24 C23 120.22(17)
C25 C24 H24 119.9
C23 C24 H24 119.9
C26 C25 C24 120.03(16)
C26 C25 H25 120.0
C24 C25 H25 120.0
C25 C26 C27 120.17(17)
C25 C26 H26 119.9
C27 C26 H26 119.9
C26 C27 C22 120.23(16)
C26 C27 H27 119.9
C22 C27 H27 119.9
C33 C28 C29 114.00(15)
C33 C28 B1 124.67(14)
C29 C28 B1 120.78(14)
F1 C29 C28 120.02(15)
F1 C29 C30 116.29(16)
C28 C29 C30 123.61(17)
F2 C30 C31 120.22(16)
F2 C30 C29 120.25(19)
C31 C30 C29 119.50(18)
F3 C31 C32 120.11(19)
F3 C31 C30 120.25(19)
C32 C31 C30 119.62(16)
F4 C32 C31 120.25(16)
F4 C32 C33 120.66(18)
C31 C32 C33 119.07(18)
F5 C33 C28 120.29(14)
F5 C33 C32 115.49(16)
C28 C33 C32 124.19(17)
C35 C34 C39 114.12(14)
C35 C34 B1 126.22(13)
C39 C34 B1 119.55(13)
F6 C35 C36 115.18(14)
F6 C35 C34 121.12(13)
C36 C35 C34 123.70(15)
F7 C36 C37 120.23(14)
F7 C36 C35 120.37(15)
C37 C36 C35 119.40(15)
F8 C37 C36 119.84(16)
F8 C37 C38 120.46(16)
C36 C37 C38 119.66(15)
F9 C38 C37 119.78(15)
F9 C38 C39 121.10(15)
C37 C38 C39 119.11(15)
F10 C39 C38 116.08(14)
F10 C39 C34 119.93(14)
C38 C39 C34 124.00(15)
O2 B1 C12 109.21(11)
O2 B1 C34 101.70(11)
C12 B1 C34 119.28(12)
O2 B1 C28 106.14(12)
C12 B1 C28 109.01(12)
C34 B1 C28 110.55(12)
Cl2 C40 Cl1 116.0(6)
Cl2 C40 H40A 108.3
Cl1 C40 H40A 108.3
Cl2 C40 H40B 108.3
Cl1 C40 H40B 108.3
H40A C40 H40B 107.4

loop_
_geom_bond_atom_site_label_1
_geom_bond_atom_site_label_2
_geom_bond_distance
P1 C16 1.8228(17)
P1 C1 1.8265(15)
P1 C22 1.8266(16)
F1 C29 1.349(2)
F2 C30 1.342(2)
F3 C31 1.342(2)
F4 C32 1.340(2)
F5 C33 1.359(2)
F6 C35 1.3427(18)
F7 C36 1.3362(19)
F8 C37 1.3446(18)
F9 C38 1.3474(19)
F10 C39 1.3493(18)
O1 C6 1.3802(17)
O1 C13 1.3964(17)
O2 B1 1.612(2)
O2 H2A 0.84(3)
O2 H2B 0.82(3)
C1 C6 1.396(2)
C1 C2 1.396(2)
C2 C3 1.388(2)
C2 H2 0.9500
C3 C4 1.389(2)
C3 H3 0.9500
C4 C5 1.395(2)
C4 H4 0.9500
C5 C6 1.391(2)
C5 C7 1.521(2)
C7 C8 1.525(2)
C7 C14 1.528(2)
C7 C15 1.547(2)
C8 C9 1.389(2)
C8 C13 1.396(2)
C9 C10 1.383(2)
C9 H9 0.9500
C10 C11 1.387(2)
C10 H10 0.9500
C11 C12 1.394(2)
C11 H11 0.9500
C12 C13 1.398(2)
C12 B1 1.617(2)
C14 H14A 0.9800
C14 H14B 0.9800
C14 H14C 0.9800
C15 H15A 0.9800
C15 H15B 0.9800
C15 H15C 0.9800
C16 C17 1.392(2)
C16 C21 1.393(2)
C17 C18 1.388(3)
C17 H17 0.9500
C18 C19 1.376(3)
C18 H18 0.9500
C19 C20 1.382(3)
C19 H19 0.9500
C20 C21 1.387(3)
C20 H20 0.9500
C21 H21 0.9500
C22 C27 1.393(2)
C22 C23 1.394(2)
C23 C24 1.391(2)
C23 H23 0.9500
C24 C25 1.383(3)
C24 H24 0.9500
C25 C26 1.381(3)
C25 H25 0.9500
C26 C27 1.390(2)
C26 H26 0.9500
C27 H27 0.9500
C28 C33 1.381(2)
C28 C29 1.382(2)
C28 B1 1.637(2)
C29 C30 1.387(2)
C30 C31 1.366(3)
C31 C32 1.365(3)
C32 C33 1.385(2)
C34 C35 1.388(2)
C34 C39 1.394(2)
C34 B1 1.632(2)
C35 C36 1.385(2)
C36 C37 1.375(2)
C37 C38 1.377(3)
C38 C39 1.381(2)
Cl1 C40 1.744(7)
Cl2 C40 1.682(7)
C40 H40A 0.9900
C40 H40B 0.9900

loop_
_geom_torsion_atom_site_label_1
_geom_torsion_atom_site_label_2
_geom_torsion_atom_site_label_3
_geom_torsion_atom_site_label_4
_geom_torsion
C16 P1 C1 C6 170.66(11)
C22 P1 C1 C6 -83.34(12)
C16 P1 C1 C2 -5.74(15)
C22 P1 C1 C2 100.26(14)
C6 C1 C2 C3 -0.4(2)
P1 C1 C2 C3 175.97(12)
C1 C2 C3 C4 1.1(2)
C2 C3 C4 C5 -0.1(3)
C3 C4 C5 C6 -1.6(2)
C3 C4 C5 C7 173.95(15)
C13 O1 C6 C5 28.13(19)
C13 O1 C6 C1 -153.19(13)
C4 C5 C6 O1 -179.05(13)
C7 C5 C6 O1 5.1(2)
C4 C5 C6 C1 2.4(2)
C7 C5 C6 C1 -173.43(14)
C2 C1 C6 O1 179.91(13)
P1 C1 C6 O1 3.25(17)
C2 C1 C6 C5 -1.4(2)
P1 C1 C6 C5 -178.09(11)
C6 C5 C7 C8 -34.82(18)
C4 C5 C7 C8 149.73(15)
C6 C5 C7 C14 -158.78(14)
C4 C5 C7 C14 25.8(2)
C6 C5 C7 C15 80.63(16)
C4 C5 C7 C15 -94.82(18)
C5 C7 C8 C9 -149.99(15)
C14 C7 C8 C9 -26.3(2)
C15 C7 C8 C9 93.97(17)
C5 C7 C8 C13 35.49(18)
C14 C7 C8 C13 159.16(15)
C15 C7 C8 C13 -80.55(17)
C13 C8 C9 C10 1.3(2)
C7 C8 C9 C10 -173.33(15)
C8 C9 C10 C11 0.8(3)
C9 C10 C11 C12 -1.4(3)
C10 C11 C12 C13 -0.1(2)
C10 C11 C12 B1 -178.51(15)
C9 C8 C13 O1 178.84(13)
C7 C8 C13 O1 -6.3(2)
C9 C8 C13 C12 -3.0(2)
C7 C8 C13 C12 171.88(14)
C6 O1 C13 C8 -27.31(19)
C6 O1 C13 C12 154.34(13)
C11 C12 C13 C8 2.4(2)
B1 C12 C13 C8 -179.25(14)
C11 C12 C13 O1 -179.39(13)
B1 C12 C13 O1 -1.0(2)
C1 P1 C16 C17 -94.52(15)
C22 P1 C16 C17 158.57(14)
C1 P1 C16 C21 82.10(15)
C22 P1 C16 C21 -24.81(15)
C21 C16 C17 C18 -1.2(3)
P1 C16 C17 C18 175.61(18)
C16 C17 C18 C19 0.2(4)
C17 C18 C19 C20 1.0(4)
C18 C19 C20 C21 -1.2(3)
C19 C20 C21 C16 0.2(3)
C17 C16 C21 C20 1.0(3)
P1 C16 C21 C20 -175.66(13)
C16 P1 C22 C27 112.14(14)
C1 P1 C22 C27 6.51(15)
C16 P1 C22 C23 -68.54(14)
C1 P1 C22 C23 -174.17(12)
C27 C22 C23 C24 -1.9(2)
P1 C22 C23 C24 178.76(13)
C22 C23 C24 C25 1.5(3)
C23 C24 C25 C26 -0.2(3)
C24 C25 C26 C27 -0.6(3)
C25 C26 C27 C22 0.2(3)
C23 C22 C27 C26 1.0(2)
P1 C22 C27 C26 -179.66(13)
C33 C28 C29 F1 -176.71(14)
B1 C28 C29 F1 -4.8(2)
C33 C28 C29 C30 0.0(2)
B1 C28 C29 C30 171.84(15)
F1 C29 C30 F2 -1.3(2)
C28 C29 C30 F2 -178.11(15)
F1 C29 C30 C31 176.71(15)
C28 C29 C30 C31 -0.1(3)
F2 C30 C31 F3 0.3(3)
C29 C30 C31 F3 -177.72(16)
F2 C30 C31 C32 178.67(16)
C29 C30 C31 C32 0.6(3)
F3 C31 C32 F4 -1.4(3)
C30 C31 C32 F4 -179.79(16)
F3 C31 C32 C33 177.30(16)
C30 C31 C32 C33 -1.1(3)
C29 C28 C33 F5 177.34(14)
B1 C28 C33 F5 5.8(2)
C29 C28 C33 C32 -0.4(2)
B1 C28 C33 C32 -171.93(15)
F4 C32 C33 F5 1.8(2)
C31 C32 C33 F5 -176.87(15)
F4 C32 C33 C28 179.71(16)
C31 C32 C33 C28 1.0(3)
C39 C34 C35 F6 -178.65(13)
B1 C34 C35 F6 -2.5(2)
C39 C34 C35 C36 0.6(2)
B1 C34 C35 C36 176.77(15)
F6 C35 C36 F7 -1.4(2)
C34 C35 C36 F7 179.26(14)
F6 C35 C36 C37 179.03(14)
C34 C35 C36 C37 -0.3(3)
F7 C36 C37 F8 -1.7(2)
C35 C36 C37 F8 177.79(15)
F7 C36 C37 C38 -179.67(15)
C35 C36 C37 C38 -0.1(3)
F8 C37 C38 F9 1.2(3)
C36 C37 C38 F9 179.09(15)
F8 C37 C38 C39 -177.77(15)
C36 C37 C38 C39 0.2(3)
F9 C38 C39 F10 1.5(2)
C37 C38 C39 F10 -179.55(15)
F9 C38 C39 C34 -178.67(15)
C37 C38 C39 C34 0.2(3)
C35 C34 C39 F10 179.18(14)
B1 C34 C39 F10 2.7(2)
C35 C34 C39 C38 -0.6(2)
B1 C34 C39 C38 -177.04(15)
C11 C12 B1 O2 121.81(15)
C13 C12 B1 O2 -56.47(18)
C11 C12 B1 C34 -121.97(16)
C13 C12 B1 C34 59.7(2)
C11 C12 B1 C28 6.3(2)
C13 C12 B1 C28 -172.02(14)
C35 C34 B1 O2 126.60(15)
C39 C34 B1 O2 -57.43(16)
C35 C34 B1 C12 6.5(2)
C39 C34 B1 C12 -177.53(13)
C35 C34 B1 C28 -121.01(16)
C39 C34 B1 C28 54.95(18)
C33 C28 B1 O2 -32.27(19)
C29 C28 B1 O2 156.77(13)
C33 C28 B1 C12 85.26(18)
C29 C28 B1 C12 -85.71(17)
C33 C28 B1 C34 -141.78(15)
C29 C28 B1 C34 47.26(19)
